data_7033332
loop_
_publ_author_name
'Grusenmeyer, Tod A.'
'King, Albert W.'
'Mague, Joel T.'
'Rack, Jeffrey J.'
'Schmehl, Russell H.'

_publ_section_title
;
 Sn(iv) Schiff base complexes: triplet photosensitizers for photoredox
 reactions.
;
_journal_issue 47
_journal_name_full 'Dalton transactions (Cambridge, England : 2003)'
_journal_page_first 17754
_journal_page_last 17765
_journal_paper_doi 10.1039/c4dt01427h
_journal_volume 43
_journal_year 2014
_chemical_formula_moiety 'C22 H16 Cl2 N2 O Sn'
_chemical_formula_sum 'C22 H16 Cl2 N2 O Sn'
_chemical_formula_weight 513.96
_chemical_name_systematic
;
 ?
;
_space_group_crystal_system monoclinic
_space_group_IT_number 15
_space_group_name_Hall '-C 2yc'
_space_group_name_H-M_alt 'C 1 2/c 1'
_symmetry_space_group_name_Hall '-C 2yc'
_symmetry_space_group_name_H-M 'C 1 2/c 1'
_atom_sites_solution_hydrogens geom
_atom_sites_solution_primary direct
_atom_sites_solution_secondary difmap
_audit_creation_method SHELXL-2013
_cell_angle_alpha 90
_cell_angle_beta 90.4150(10)
_cell_angle_gamma 90
_cell_formula_units_Z 8
_cell_length_a 23.5629(5)
_cell_length_b 11.2171(2)
_cell_length_c 16.9265(3)
_cell_measurement_reflns_used 9940
_cell_measurement_temperature 150(2)
_cell_measurement_theta_max 31.737
_cell_measurement_theta_min 2.954
_cell_volume 4473.68(15)
_computing_cell_refinement '<i>SAINT</i> (Bruker AXS, 2013a)'
_computing_data_collection '<i>APEX2</i> (Bruker AXS, 2013)'
_computing_data_reduction '<i>SAINT</i> (Bruker AXS, 2013a)'
_computing_molecular_graphics '<i>DIAMOND</i> (Brandenburg & Putz, 2012)'
_computing_publication_material '<i>SHELXTL</i> (Bruker AXS, 2008)'
_computing_structure_refinement '<i>SHELXL-2013</i> (Sheldrick, 2013)'
_computing_structure_solution '<i>SHELXT</i> (Bruker AXS 2013c)'
_diffrn_ambient_temperature 150(2)
_diffrn_measured_fraction_theta_full 0.999
_diffrn_measured_fraction_theta_max 1.000
_diffrn_radiation_type MoK\a
_diffrn_radiation_wavelength 0.71073
_diffrn_reflns_av_R_equivalents 0.0491
_diffrn_reflns_av_unetI/netI 0.0311
_diffrn_reflns_Laue_measured_fraction_full 0.999
_diffrn_reflns_Laue_measured_fraction_max 1.000
_diffrn_reflns_limit_h_max 29
_diffrn_reflns_limit_h_min -29
_diffrn_reflns_limit_k_max 14
_diffrn_reflns_limit_k_min -14
_diffrn_reflns_limit_l_max 21
_diffrn_reflns_limit_l_min -21
_diffrn_reflns_number 36088
_diffrn_reflns_point_group_measured_fraction_full 0.999
_diffrn_reflns_point_group_measured_fraction_max 1.000
_diffrn_reflns_theta_full 25.242
_diffrn_reflns_theta_max 26.369
_diffrn_reflns_theta_min 2.340
_exptl_absorpt_coefficient_mu 1.395
_exptl_absorpt_correction_T_max 0.95
_exptl_absorpt_correction_T_min 0.77
_exptl_absorpt_correction_type numerical
_exptl_absorpt_process_details '<i>SADABS</i> (Bruker AXS, 2013b)'
_exptl_crystal_colour yellow
_exptl_crystal_density_diffrn 1.526
_exptl_crystal_density_method 'not measured'
_exptl_crystal_description plate
_exptl_crystal_F_000 2032
_exptl_crystal_size_max 0.170
_exptl_crystal_size_mid 0.150
_exptl_crystal_size_min 0.040
_exptl_transmission_factor_max 0.938
_exptl_transmission_factor_min 0.761
_refine_diff_density_max 0.689
_refine_diff_density_min -0.756
_refine_diff_density_rms 0.073
_refine_ls_extinction_method none
_refine_ls_goodness_of_fit_ref 1.047
_refine_ls_hydrogen_treatment constr
_refine_ls_matrix_type full
_refine_ls_number_parameters 253
_refine_ls_number_reflns 4583
_refine_ls_number_restraints 89
_refine_ls_restrained_S_all 1.037
_refine_ls_R_factor_all 0.0286
_refine_ls_R_factor_gt 0.0243
_refine_ls_shift/su_max 0.001
_refine_ls_shift/su_mean 0.000
_refine_ls_structure_factor_coef Fsqd
_refine_ls_weighting_details
;
 w=1/[\s^2^(Fo^2^)+(0.0316P)^2^+2.8795P]
 where P=(Fo^2^+2Fc^2^)/3
;
_refine_ls_weighting_scheme calc
_refine_ls_wR_factor_gt 0.0623
_refine_ls_wR_factor_ref 0.0643
_reflns_Friedel_coverage 0.000
_reflns_number_gt 4027
_reflns_number_total 4583
_reflns_threshold_expression 'I > 2\s(I)'
_cod_data_source_file c4dt01427h2.cif
_cod_data_source_block rhs013_0m_a_sq_s
_cod_database_code 7033332
_shelx_space_group_comment
;
The symmetry employed for this shelxl refinement is uniquely defined
by the following loop, which should always be used as a source of
symmetry information in preference to the above space-group names.
They are only intended as comments.
;
_shelx_estimated_absorpt_t_min 0.797
_shelx_estimated_absorpt_t_max 0.946
_shelxl_version_number 2013-2

loop_
_space_group_symop_operation_xyz
'x, y, z'
'-x, y, -z+1/2'
'x+1/2, y+1/2, z'
'-x+1/2, y+1/2, -z+1/2'
'-x, -y, -z'
'x, -y, z-1/2'
'-x+1/2, -y+1/2, -z'
'x+1/2, -y+1/2, z-1/2'

loop_
_atom_site_label
_atom_site_type_symbol
_atom_site_fract_x
_atom_site_fract_y
_atom_site_fract_z
_atom_site_U_iso_or_equiv
_atom_site_adp_type
_atom_site_occupancy
_atom_site_site_symmetry_order
_atom_site_calc_flag
_atom_site_refinement_flags_posn
_atom_site_refinement_flags_adp
Sn1 Sn 0.13813(2) 0.49123(2) 0.04356(2) 0.01925(6) Uani 1 1 d . U
Cl1 Cl 0.23219(2) 0.54587(5) -0.00966(3) 0.02810(13) Uani 1 1 d . U
Cl2 Cl 0.05159(2) 0.39135(5) 0.08671(3) 0.02818(13) Uani 1 1 d . U
O1 O 0.17495(7) 0.46426(14) 0.15125(9) 0.0251(3) Uani 1 1 d . U
N1 N 0.16473(7) 0.30706(16) 0.01317(10) 0.0213(4) Uani 1 1 d . U
N2 N 0.11068(8) 0.46387(18) -0.08149(11) 0.0224(4) Uani 1 1 d . U
C1 C 0.19115(9) 0.3639(2) 0.18598(12) 0.0210(4) Uani 1 1 d . U
C2 C 0.20338(10) 0.3694(2) 0.26767(13) 0.0254(5) Uani 1 1 d . U
H2 H 0.1984 0.4423 0.2953 0.030 Uiso 1 1 calc R U
C3 C 0.22246(11) 0.2704(2) 0.30767(14) 0.0339(6) Uani 1 1 d . U
H3 H 0.2302 0.2758 0.3627 0.041 Uiso 1 1 calc R U
C4 C 0.23071(12) 0.1622(2) 0.26877(15) 0.0412(7) Uani 1 1 d . U
H4 H 0.2447 0.0948 0.2968 0.049 Uiso 1 1 calc R U
C5 C 0.21838(12) 0.1541(2) 0.18949(14) 0.0368(6) Uani 1 1 d . U
H5 H 0.2237 0.0803 0.1630 0.044 Uiso 1 1 calc R U
C6 C 0.19786(10) 0.2541(2) 0.14643(13) 0.0251(5) Uani 1 1 d . U
C7 C 0.18582(9) 0.2327(2) 0.06496(13) 0.0244(5) Uani 1 1 d . U
H7 H 0.1942 0.1549 0.0461 0.029 Uiso 1 1 calc R U
C8 C 0.15244(9) 0.2701(2) -0.06543(13) 0.0247(5) Uani 1 1 d . U
C9 C 0.16617(12) 0.1622(2) -0.09814(14) 0.0346(6) Uani 1 1 d . U
H9 H 0.1860 0.1047 -0.0673 0.042 Uiso 1 1 calc R U
C10 C 0.15123(13) 0.1355(3) -0.17685(15) 0.0442(7) Uani 1 1 d . U
H10 H 0.1609 0.0600 -0.1983 0.053 Uiso 1 1 calc R U
C11 C 0.12294(13) 0.2166(2) -0.22313(15) 0.0407(7) Uani 1 1 d . U
H11 H 0.1133 0.1970 -0.2762 0.049 Uiso 1 1 calc R U
C12 C 0.10822(10) 0.3283(2) -0.19238(13) 0.0296(5) Uani 1 1 d . U
C13 C 0.07967(10) 0.4180(2) -0.23602(13) 0.0312(5) Uani 1 1 d . U
H13 H 0.0682 0.4029 -0.2890 0.037 Uiso 1 1 calc R U
C14 C 0.06857(10) 0.5251(2) -0.20288(14) 0.0307(5) Uani 1 1 d . U
H14 H 0.0501 0.5857 -0.2326 0.037 Uiso 1 1 calc R U
C15 C 0.08461(9) 0.5456(2) -0.12443(13) 0.0267(5) Uani 1 1 d . U
H15 H 0.0765 0.6208 -0.1013 0.032 Uiso 1 1 calc R U
C16 C 0.12362(9) 0.3555(2) -0.11323(12) 0.0234(5) Uani 1 1 d . U
C17 C 0.10655(10) 0.6706(2) 0.05245(12) 0.0231(5) Uani 1 1 d . U
C18 C 0.04851(10) 0.6907(2) 0.06122(14) 0.0293(5) Uani 1 1 d . U
H18 H 0.0234 0.6250 0.0670 0.035 Uiso 1 1 calc R U
C19 C 0.02723(11) 0.8063(2) 0.06154(16) 0.0389(6) Uani 1 1 d . U
H19 H -0.0124 0.8193 0.0672 0.047 Uiso 1 1 calc R U
C20 C 0.06346(13) 0.9022(3) 0.05368(18) 0.0450(7) Uani 1 1 d . U
H20 H 0.0489 0.9812 0.0536 0.054 Uiso 1 1 calc R U
C21 C 0.12093(12) 0.8828(2) 0.04590(18) 0.0449(7) Uani 1 1 d . U
H21 H 0.1460 0.9488 0.0414 0.054 Uiso 1 1 calc R U
C22 C 0.14254(10) 0.7679(2) 0.04451(14) 0.0327(6) Uani 1 1 d . U
H22 H 0.1821 0.7557 0.0381 0.039 Uiso 1 1 calc R U

loop_
_atom_site_aniso_label
_atom_site_aniso_U_11
_atom_site_aniso_U_22
_atom_site_aniso_U_33
_atom_site_aniso_U_23
_atom_site_aniso_U_13
_atom_site_aniso_U_12
Sn1 0.02225(10) 0.02140(10) 0.01404(9) 0.00008(5) -0.00289(6) -0.00033(6)
Cl1 0.0248(3) 0.0284(3) 0.0311(3) 0.0041(2) 0.0017(2) -0.0001(2)
Cl2 0.0272(3) 0.0315(3) 0.0259(3) -0.0009(2) 0.0017(2) -0.0057(2)
O1 0.0365(9) 0.0215(8) 0.0170(8) 0.0002(6) -0.0085(7) 0.0010(7)
N1 0.0240(10) 0.0241(10) 0.0157(9) -0.0003(7) -0.0025(7) -0.0011(8)
N2 0.0231(10) 0.0284(10) 0.0156(9) -0.0014(8) -0.0011(7) 0.0007(8)
C1 0.0190(11) 0.0249(12) 0.0189(11) 0.0018(9) -0.0035(8) -0.0005(9)
C2 0.0291(12) 0.0268(12) 0.0201(11) -0.0023(9) -0.0046(9) 0.0013(9)
C3 0.0445(15) 0.0365(14) 0.0205(12) 0.0001(10) -0.0106(11) 0.0066(12)
C4 0.0640(19) 0.0299(14) 0.0294(14) 0.0030(11) -0.0146(13) 0.0146(13)
C5 0.0539(17) 0.0283(13) 0.0279(13) -0.0031(10) -0.0136(12) 0.0129(12)
C6 0.0283(12) 0.0266(12) 0.0204(11) 0.0007(9) -0.0045(9) 0.0046(9)
C7 0.0272(12) 0.0234(12) 0.0227(11) -0.0031(9) -0.0032(9) 0.0007(9)
C8 0.0279(12) 0.0281(12) 0.0180(11) -0.0020(9) -0.0015(9) -0.0027(9)
C9 0.0516(16) 0.0302(13) 0.0221(12) -0.0023(10) -0.0052(11) 0.0032(12)
C10 0.072(2) 0.0342(15) 0.0266(13) -0.0122(11) -0.0059(13) 0.0061(14)
C11 0.0615(18) 0.0404(16) 0.0200(12) -0.0088(11) -0.0066(12) -0.0023(13)
C12 0.0343(14) 0.0374(14) 0.0170(11) -0.0020(10) -0.0027(10) -0.0044(11)
C13 0.0319(13) 0.0473(16) 0.0145(11) 0.0003(10) -0.0044(9) -0.0031(11)
C14 0.0278(13) 0.0442(15) 0.0199(12) 0.0033(10) -0.0037(10) 0.0027(11)
C15 0.0236(12) 0.0359(13) 0.0205(11) 0.0002(10) -0.0021(9) 0.0042(10)
C16 0.0247(12) 0.0302(12) 0.0152(10) -0.0008(9) -0.0002(9) -0.0017(9)
C17 0.0285(12) 0.0253(12) 0.0156(10) 0.0020(9) -0.0042(9) 0.0024(9)
C18 0.0312(13) 0.0302(13) 0.0263(12) 0.0010(10) -0.0045(10) 0.0003(10)
C19 0.0297(13) 0.0377(15) 0.0493(16) 0.0009(12) -0.0055(12) 0.0094(11)
C20 0.0488(17) 0.0289(15) 0.0575(18) 0.0028(13) 0.0007(14) 0.0108(12)
C21 0.0422(16) 0.0261(14) 0.066(2) 0.0040(13) 0.0030(14) -0.0016(12)
C22 0.0328(14) 0.0277(13) 0.0377(15) 0.0001(10) 0.0004(11) 0.0005(10)

loop_
_atom_type_symbol
_atom_type_description
_atom_type_scat_dispersion_real
_atom_type_scat_dispersion_imag
_atom_type_scat_source
C C 0.0033 0.0016 'International Tables Vol C Tables 4.2.6.8 and 6.1.1.4'
H H 0.0000 0.0000 'International Tables Vol C Tables 4.2.6.8 and 6.1.1.4'
N N 0.0061 0.0033 'International Tables Vol C Tables 4.2.6.8 and 6.1.1.4'
O O 0.0106 0.0060 'International Tables Vol C Tables 4.2.6.8 and 6.1.1.4'
Cl Cl 0.1484 0.1585 'International Tables Vol C Tables 4.2.6.8 and 6.1.1.4'
Sn Sn -0.6537 1.4246 'International Tables Vol C Tables 4.2.6.8 and 6.1.1.4'

loop_
_geom_angle_atom_site_label_1
_geom_angle_atom_site_label_2
_geom_angle_atom_site_label_3
_geom_angle
O1 Sn1 C17 102.82(7)
O1 Sn1 N1 87.13(6)
C17 Sn1 N1 170.05(7)
O1 Sn1 N2 161.49(7)
C17 Sn1 N2 95.57(7)
N1 Sn1 N2 74.48(7)
O1 Sn1 Cl2 90.88(5)
C17 Sn1 Cl2 96.79(6)
N1 Sn1 Cl2 83.12(5)
N2 Sn1 Cl2 89.06(5)
O1 Sn1 Cl1 89.18(5)
C17 Sn1 Cl1 96.02(6)
N1 Sn1 Cl1 83.75(5)
N2 Sn1 Cl1 86.73(5)
Cl2 Sn1 Cl1 166.85(2)
C1 O1 Sn1 130.04(14)
C7 N1 C8 121.05(19)
C7 N1 Sn1 123.08(14)
C8 N1 Sn1 115.62(14)
C15 N2 C16 120.45(19)
C15 N2 Sn1 123.92(16)
C16 N2 Sn1 115.61(14)
O1 C1 C6 124.33(19)
O1 C1 C2 117.0(2)
C6 C1 C2 118.7(2)
C3 C2 C1 120.8(2)
C3 C2 H2 119.6
C1 C2 H2 119.6
C2 C3 C4 121.1(2)
C2 C3 H3 119.4
C4 C3 H3 119.4
C5 C4 C3 119.3(2)
C5 C4 H4 120.4
C3 C4 H4 120.4
C4 C5 C6 121.2(2)
C4 C5 H5 119.4
C6 C5 H5 119.4
C1 C6 C5 119.00(19)
C1 C6 C7 125.7(2)
C5 C6 C7 115.3(2)
N1 C7 C6 127.8(2)
N1 C7 H7 116.1
C6 C7 H7 116.1
C9 C8 N1 126.1(2)
C9 C8 C16 118.6(2)
N1 C8 C16 115.38(19)
C8 C9 C10 120.8(2)
C8 C9 H9 119.6
C10 C9 H9 119.6
C11 C10 C9 121.2(2)
C11 C10 H10 119.4
C9 C10 H10 119.4
C10 C11 C12 120.1(2)
C10 C11 H11 119.9
C12 C11 H11 119.9
C11 C12 C13 124.0(2)
C11 C12 C16 118.7(2)
C13 C12 C16 117.2(2)
C14 C13 C12 120.5(2)
C14 C13 H13 119.8
C12 C13 H13 119.8
C13 C14 C15 119.3(2)
C13 C14 H14 120.4
C15 C14 H14 120.4
N2 C15 C14 122.1(2)
N2 C15 H15 119.0
C14 C15 H15 119.0
N2 C16 C12 120.5(2)
N2 C16 C8 118.89(19)
C12 C16 C8 120.6(2)
C22 C17 C18 118.9(2)
C22 C17 Sn1 121.09(17)
C18 C17 Sn1 119.88(17)
C19 C18 C17 120.3(2)
C19 C18 H18 119.9
C17 C18 H18 119.9
C20 C19 C18 120.2(2)
C20 C19 H19 119.9
C18 C19 H19 119.9
C21 C20 C19 119.6(3)
C21 C20 H20 120.2
C19 C20 H20 120.2
C20 C21 C22 120.7(3)
C20 C21 H21 119.7
C22 C21 H21 119.7
C21 C22 C17 120.3(2)
C21 C22 H22 119.9
C17 C22 H22 119.9

loop_
_geom_bond_atom_site_label_1
_geom_bond_atom_site_label_2
_geom_bond_distance
Sn1 O1 2.0357(15)
Sn1 C17 2.151(2)
Sn1 N1 2.2204(18)
Sn1 N2 2.2300(18)
Sn1 Cl2 2.4430(6)
Sn1 Cl1 2.4755(6)
O1 C1 1.325(3)
N1 C7 1.306(3)
N1 C8 1.421(3)
N2 C15 1.319(3)
N2 C16 1.364(3)
C1 C6 1.411(3)
C1 C2 1.412(3)
C2 C3 1.374(3)
C2 H2 0.9500
C3 C4 1.395(3)
C3 H3 0.9500
C4 C5 1.374(3)
C4 H4 0.9500
C5 C6 1.421(3)
C5 H5 0.9500
C6 C7 1.426(3)
C7 H7 0.9500
C8 C9 1.371(3)
C8 C16 1.424(3)
C9 C10 1.408(3)
C9 H9 0.9500
C10 C11 1.370(4)
C10 H10 0.9500
C11 C12 1.402(4)
C11 H11 0.9500
C12 C13 1.415(3)
C12 C16 1.419(3)
C13 C14 1.352(4)
C13 H13 0.9500
C14 C15 1.397(3)
C14 H14 0.9500
C15 H15 0.9500
C17 C22 1.389(3)
C17 C18 1.395(3)
C18 C19 1.391(3)
C18 H18 0.9500
C19 C20 1.381(4)
C19 H19 0.9500
C20 C21 1.379(4)
C20 H20 0.9500
C21 C22 1.385(4)
C21 H21 0.9500
C22 H22 0.9500
